data_1512357
loop_
_publ_author_name
'Lin, Wen-Chung'
'Yang, Ding-Yah'

_publ_section_title
;
 Visible Light Photoredox Catalysis: Synthesis of
 Indazolo[2,3-a]quinolines from
 2-(2-Nitrophenyl)-1,2,3,4-tetrahydroquinolines
;
_journal_issue 18
_journal_name_full 'Organic Letters'
_journal_page_first 4862
_journal_paper_doi 10.1021/ol402286d
_journal_volume 15
_journal_year 2013
_chemical_formula_moiety 'C20 H21 N3 O3'
_chemical_formula_sum 'C20 H21 N3 O3'
_chemical_formula_weight 351.40
_space_group_IT_number 2
_symmetry_cell_setting triclinic
_symmetry_Int_Tables_number 2
_symmetry_space_group_name_Hall '-P 1'
_symmetry_space_group_name_H-M 'P -1'
_atom_sites_solution_hydrogens geom
_atom_sites_solution_primary direct
_atom_sites_solution_secondary difmap
_audit_creation_method SHELXL-97
_cell_angle_alpha 71.501(2)
_cell_angle_beta 81.590(2)
_cell_angle_gamma 80.260(3)
_cell_formula_units_Z 2
_cell_length_a 8.9628(7)
_cell_length_b 9.4430(7)
_cell_length_c 10.9622(7)
_cell_measurement_reflns_used 8921
_cell_measurement_temperature 299(2)
_cell_measurement_theta_max 26.4357
_cell_measurement_theta_min 2.8886
_cell_volume 862.91(11)
_computing_cell_refinement 'SAINT V7.34A (Bruker AXS, 2006)'
_computing_data_collection 'APEX2 (Bruker AXS, 2010)'
_computing_data_reduction 'SAINT V7.34A (Bruker AXS, 2006)'
_computing_molecular_graphics 'SHELXTL (Sheldrick, 2008)'
_computing_publication_material SHELXTL
_computing_structure_refinement 'SHELXL-97 (Sheldrick, 2008)'
_computing_structure_solution 'SHELXS-97 (Sheldrick, 2008)'
_diffrn_ambient_temperature 299(2)
_diffrn_measured_fraction_theta_full 0.988
_diffrn_measured_fraction_theta_max 0.988
_diffrn_measurement_device_type 'Bruker APEX-II CCD'
_diffrn_measurement_method '\f and \w scans'
_diffrn_radiation_monochromator graphite
_diffrn_radiation_probe x-ray
_diffrn_radiation_type MoK\a
_diffrn_radiation_wavelength 0.71073
_diffrn_reflns_av_R_equivalents 0.0407
_diffrn_reflns_av_sigmaI/netI 0.0409
_diffrn_reflns_limit_h_max 11
_diffrn_reflns_limit_h_min -11
_diffrn_reflns_limit_k_max 11
_diffrn_reflns_limit_k_min -11
_diffrn_reflns_limit_l_max 13
_diffrn_reflns_limit_l_min -13
_diffrn_reflns_number 12945
_diffrn_reflns_theta_full 26.45
_diffrn_reflns_theta_max 26.45
_diffrn_reflns_theta_min 2.32
_diffrn_source 'fine-focus sealed tube'
_exptl_absorpt_coefficient_mu 0.093
_exptl_absorpt_correction_T_max 0.9517
_exptl_absorpt_correction_T_min 0.9474
_exptl_absorpt_correction_type multi-scan
_exptl_absorpt_process_details 'SADABS V2008/1 (Bruker AXS)'
_exptl_crystal_colour brown
_exptl_crystal_density_diffrn 1.352
_exptl_crystal_density_method 'not measured'
_exptl_crystal_description parallelepiped
_exptl_crystal_F_000 372
_exptl_crystal_size_max 0.59
_exptl_crystal_size_mid 0.58
_exptl_crystal_size_min 0.54
_refine_diff_density_max 0.294
_refine_diff_density_min -0.287
_refine_diff_density_rms 0.063
_refine_ls_extinction_method none
_refine_ls_goodness_of_fit_ref 1.035
_refine_ls_hydrogen_treatment mixed
_refine_ls_matrix_type full
_refine_ls_number_parameters 269
_refine_ls_number_reflns 3516
_refine_ls_number_restraints 0
_refine_ls_restrained_S_all 1.035
_refine_ls_R_factor_all 0.0822
_refine_ls_R_factor_gt 0.0706
_refine_ls_shift/su_max 0.001
_refine_ls_shift/su_mean 0.000
_refine_ls_structure_factor_coef Fsqd
_refine_ls_weighting_details 'calc w=1/[\s^2^(Fo^2^)+(0.1181P)^2^+0.4979P] where P=(Fo^2^+2Fc^2^)/3'
_refine_ls_weighting_scheme calc
_refine_ls_wR_factor_gt 0.1909
_refine_ls_wR_factor_ref 0.2127
_reflns_number_gt 2912
_reflns_number_total 3516
_reflns_threshold_expression >2sigma(I)
_cod_data_source_file ol402286d_si_010.cif
_cod_data_source_block wc225
_cod_database_code 1512357

loop_
_symmetry_equiv_pos_as_xyz
'x, y, z'
'-x, -y, -z'

loop_
_atom_site_label
_atom_site_type_symbol
_atom_site_fract_x
_atom_site_fract_y
_atom_site_fract_z
_atom_site_U_iso_or_equiv
_atom_site_adp_type
_atom_site_occupancy
_atom_site_symmetry_multiplicity
_atom_site_calc_flag
_atom_site_refinement_flags
_atom_site_disorder_assembly
_atom_site_disorder_group
O1 O 0.5584(2) 0.5834(2) 0.61473(19) 0.0655(5) Uani 1 1 d . . .
O2 O 0.3569(2) 1.1305(2) 0.86615(16) 0.0594(5) Uani 1 1 d . . .
N1 N 0.18285(19) 1.11780(19) 0.42703(16) 0.0394(4) Uani 1 1 d . . .
N2 N 0.1812(2) 1.1920(2) 0.29859(16) 0.0454(4) Uani 1 1 d . . .
N3 N 0.2277(2) 0.9645(2) 0.82382(16) 0.0430(4) Uani 1 1 d . A .
C1 C 0.2807(2) 0.9822(2) 0.47501(18) 0.0372(4) Uani 1 1 d . . .
C2 C 0.3522(2) 0.8984(2) 0.3939(2) 0.0432(5) Uani 1 1 d . . .
H2B H 0.3386 0.9318 0.3063 0.052 Uiso 1 1 calc R . .
C3 C 0.4433(2) 0.7655(2) 0.4446(2) 0.0468(5) Uani 1 1 d . . .
H3A H 0.4895 0.7077 0.3914 0.056 Uiso 1 1 calc R . .
C4 C 0.4668(2) 0.7172(2) 0.5745(2) 0.0447(5) Uani 1 1 d . . .
C5 C 0.3996(2) 0.8042(2) 0.6543(2) 0.0418(5) Uani 1 1 d . . .
H5A H 0.4185 0.7736 0.7407 0.050 Uiso 1 1 calc R . .
C6 C 0.3042(2) 0.9368(2) 0.60507(18) 0.0368(4) Uani 1 1 d . . .
C7 C 0.2290(2) 1.0389(2) 0.68573(18) 0.0376(4) Uani 1 1 d . . .
H7A H 0.2899 1.1220 0.6653 0.045 Uiso 1 1 calc R . .
C8 C 0.0691(2) 1.1087(2) 0.64581(19) 0.0429(5) Uani 1 1 d . . .
H8A H 0.0026 1.0310 0.6700 0.051 Uiso 1 1 calc R . .
H8B H 0.0270 1.1829 0.6899 0.051 Uiso 1 1 calc R . .
C9 C 0.0789(2) 1.1811(2) 0.50387(19) 0.0399(5) Uani 1 1 d . . .
C10 C 0.0021(2) 1.3076(2) 0.4211(2) 0.0416(5) Uani 1 1 d . . .
C11 C -0.1179(2) 1.4201(3) 0.4375(2) 0.0498(5) Uani 1 1 d . . .
H11A H -0.1634 1.4197 0.5195 0.060 Uiso 1 1 calc R . .
C12 C -0.1651(3) 1.5298(3) 0.3296(3) 0.0571(6) Uani 1 1 d . . .
H12A H -0.2450 1.6039 0.3384 0.068 Uiso 1 1 calc R . .
C13 C -0.0948(3) 1.5323(3) 0.2053(3) 0.0590(6) Uani 1 1 d . . .
H13A H -0.1290 1.6091 0.1341 0.071 Uiso 1 1 calc R . .
C14 C 0.0211(3) 1.4266(3) 0.1861(2) 0.0536(6) Uani 1 1 d . . .
H14A H 0.0669 1.4307 0.1035 0.064 Uiso 1 1 calc R . .
C15 C 0.0704(3) 1.3095(2) 0.2957(2) 0.0444(5) Uani 1 1 d . . .
C16 C 0.5654(4) 0.5142(3) 0.7488(3) 0.0725(8) Uani 1 1 d . . .
H16A H 0.6344 0.4222 0.7629 0.109 Uiso 1 1 calc R . .
H16B H 0.4659 0.4924 0.7893 0.109 Uiso 1 1 calc R . .
H16C H 0.6005 0.5809 0.7855 0.109 Uiso 1 1 calc R . .
C17 C 0.1472(3) 0.8356(3) 0.8925(2) 0.0561(6) Uani 1 1 d . . .
H17A H 0.169(4) 0.763(4) 0.848(4) 0.086(10) Uiso 1 1 d . . .
H17B H 0.030(4) 0.867(3) 0.892(3) 0.073(9) Uiso 1 1 d . . .
C18 C 0.2164(11) 0.7766(9) 1.0215(6) 0.0674(19) Uani 0.72(2) 1 d P A 1
H18A H 0.3030 0.7004 1.0186 0.081 Uiso 0.72(2) 1 calc PR A 1
H18B H 0.1419 0.7341 1.0914 0.081 Uiso 0.72(2) 1 calc PR A 1
C19 C 0.2655(3) 0.9164(3) 1.0387(2) 0.0584(6) Uani 1 1 d . . .
H19A H 0.360(4) 0.873(4) 1.079(3) 0.076(9) Uiso 1 1 d . . .
H19B H 0.208(4) 0.972(4) 1.092(4) 0.093(11) Uiso 1 1 d . . .
C20 C 0.2913(2) 1.0175(3) 0.90146(19) 0.0446(5) Uani 1 1 d . A .
O3 O 0.3979(3) 0.2563(3) 0.0627(3) 0.0949(9) Uani 1 1 d . . .
H3B H 0.377(5) 0.225(5) -0.002(5) 0.113(14) Uiso 1 1 d . . .
H3C H 0.333(5) 0.222(5) 0.136(5) 0.111(14) Uiso 1 1 d . . .
C18' C 0.141(3) 0.827(2) 1.0344(11) 0.068(5) Uani 0.28(2) 1 d P A 2
H18C H 0.1599 0.7233 1.0880 0.081 Uiso 0.28(2) 1 calc PR A 2
H18D H 0.0420 0.8715 1.0641 0.081 Uiso 0.28(2) 1 calc PR A 2

loop_
_atom_site_aniso_label
_atom_site_aniso_U_11
_atom_site_aniso_U_22
_atom_site_aniso_U_33
_atom_site_aniso_U_23
_atom_site_aniso_U_13
_atom_site_aniso_U_12
O1 0.0740(12) 0.0550(10) 0.0638(11) -0.0227(8) -0.0157(9) 0.0187(9)
O2 0.0752(11) 0.0677(11) 0.0437(9) -0.0222(8) -0.0082(8) -0.0197(9)
N1 0.0435(9) 0.0432(9) 0.0308(8) -0.0117(7) -0.0015(7) -0.0049(7)
N2 0.0569(11) 0.0464(10) 0.0298(9) -0.0093(7) -0.0016(7) -0.0042(8)
N3 0.0479(9) 0.0527(10) 0.0287(9) -0.0119(7) -0.0010(7) -0.0103(8)
C1 0.0375(9) 0.0433(10) 0.0315(10) -0.0128(8) -0.0004(7) -0.0065(8)
C2 0.0467(11) 0.0513(11) 0.0338(10) -0.0179(8) 0.0017(8) -0.0071(9)
C3 0.0481(11) 0.0495(12) 0.0471(12) -0.0252(9) 0.0019(9) -0.0029(9)
C4 0.0415(10) 0.0444(11) 0.0494(12) -0.0180(9) -0.0043(9) -0.0012(8)
C5 0.0436(10) 0.0470(11) 0.0359(10) -0.0134(8) -0.0046(8) -0.0065(8)
C6 0.0383(9) 0.0430(10) 0.0307(9) -0.0138(8) 0.0001(7) -0.0075(8)
C7 0.0407(10) 0.0463(10) 0.0276(9) -0.0135(7) -0.0003(7) -0.0084(8)
C8 0.0430(10) 0.0529(11) 0.0315(10) -0.0144(8) 0.0018(8) -0.0039(8)
C9 0.0412(10) 0.0450(10) 0.0350(10) -0.0152(8) -0.0003(8) -0.0065(8)
C10 0.0410(10) 0.0462(11) 0.0396(11) -0.0141(8) -0.0035(8) -0.0089(8)
C11 0.0428(11) 0.0520(12) 0.0553(13) -0.0188(10) -0.0025(9) -0.0052(9)
C12 0.0494(12) 0.0473(12) 0.0721(17) -0.0154(11) -0.0097(11) -0.0017(10)
C13 0.0622(14) 0.0498(13) 0.0590(15) -0.0046(11) -0.0155(12) -0.0057(11)
C14 0.0651(14) 0.0512(12) 0.0412(12) -0.0059(9) -0.0094(10) -0.0101(10)
C15 0.0512(11) 0.0436(11) 0.0386(11) -0.0097(8) -0.0067(9) -0.0100(9)
C16 0.093(2) 0.0553(15) 0.0700(18) -0.0181(13) -0.0357(16) 0.0102(14)
C17 0.0605(15) 0.0618(14) 0.0426(13) -0.0082(11) 0.0008(11) -0.0184(11)
C18 0.066(4) 0.081(4) 0.044(2) 0.005(2) -0.004(2) -0.024(3)
C19 0.0600(15) 0.0806(17) 0.0292(11) -0.0126(11) -0.0019(10) -0.0043(12)
C20 0.0458(11) 0.0591(13) 0.0302(10) -0.0175(9) -0.0036(8) -0.0025(9)
O3 0.1114(19) 0.128(2) 0.0706(15) -0.0600(15) 0.0241(14) -0.0536(17)
C18' 0.078(11) 0.084(9) 0.033(5) -0.009(5) 0.007(6) -0.016(8)

loop_
_atom_type_symbol
_atom_type_description
_atom_type_scat_dispersion_real
_atom_type_scat_dispersion_imag
_atom_type_scat_source
C C 0.0033 0.0016 'International Tables Vol C Tables 4.2.6.8 and 6.1.1.4'
H H 0.0000 0.0000 'International Tables Vol C Tables 4.2.6.8 and 6.1.1.4'
N N 0.0061 0.0033 'International Tables Vol C Tables 4.2.6.8 and 6.1.1.4'
O O 0.0106 0.0060 'International Tables Vol C Tables 4.2.6.8 and 6.1.1.4'

loop_
_geom_angle_atom_site_label_1
_geom_angle_atom_site_label_2
_geom_angle_atom_site_label_3
_geom_angle
C4 O1 C16 118.49(19)
C9 N1 N2 114.19(17)
C9 N1 C1 123.28(17)
N2 N1 C1 122.47(16)
C15 N2 N1 103.12(16)
C20 N3 C7 122.05(18)
C20 N3 C17 113.92(18)
C7 N3 C17 123.82(18)
C2 C1 C6 121.12(19)
C2 C1 N1 120.97(18)
C6 C1 N1 117.90(17)
C3 C2 C1 119.28(19)
C3 C2 H2B 120.4
C1 C2 H2B 120.4
C2 C3 C4 120.48(19)
C2 C3 H3A 119.8
C4 C3 H3A 119.8
O1 C4 C5 124.4(2)
O1 C4 C3 115.58(19)
C5 C4 C3 120.03(19)
C4 C5 C6 120.07(19)
C4 C5 H5A 120.0
C6 C5 H5A 120.0
C5 C6 C1 118.94(18)
C5 C6 C7 123.01(17)
C1 C6 C7 117.99(17)
N3 C7 C6 113.01(16)
N3 C7 C8 112.15(16)
C6 C7 C8 110.37(15)
N3 C7 H7A 107.0
C6 C7 H7A 107.0
C8 C7 H7A 107.0
C9 C8 C7 109.18(16)
C9 C8 H8A 109.8
C7 C8 H8A 109.8
C9 C8 H8B 109.8
C7 C8 H8B 109.8
H8A C8 H8B 108.3
N1 C9 C10 105.96(18)
N1 C9 C8 118.93(18)
C10 C9 C8 135.11(19)
C9 C10 C11 135.0(2)
C9 C10 C15 104.65(18)
C11 C10 C15 120.4(2)
C12 C11 C10 118.2(2)
C12 C11 H11A 120.9
C10 C11 H11A 120.9
C11 C12 C13 121.2(2)
C11 C12 H12A 119.4
C13 C12 H12A 119.4
C14 C13 C12 122.2(2)
C14 C13 H13A 118.9
C12 C13 H13A 118.9
C13 C14 C15 118.1(2)
C13 C14 H14A 121.0
C15 C14 H14A 121.0
N2 C15 C10 112.07(19)
N2 C15 C14 127.9(2)
C10 C15 C14 120.1(2)
O1 C16 H16A 109.5
O1 C16 H16B 109.5
H16A C16 H16B 109.5
O1 C16 H16C 109.5
H16A C16 H16C 109.5
H16B C16 H16C 109.5
N3 C17 C18 102.3(2)
N3 C17 C18' 104.1(6)
C18 C17 C18' 29.7(7)
N3 C17 H17A 110(2)
C18 C17 H17A 110(2)
C18' C17 H17A 133(2)
N3 C17 H17B 110.3(17)
C18 C17 H17B 119.4(18)
C18' C17 H17B 92(2)
H17A C17 H17B 104(3)
C17 C18 C19 104.1(4)
C17 C18 H18A 110.9
C19 C18 H18A 110.9
C17 C18 H18B 110.9
C19 C18 H18B 110.9
H18A C18 H18B 109.0
C20 C19 C18 103.4(3)
C20 C19 C18' 104.4(5)
C18 C19 C18' 29.7(7)
C20 C19 H19A 112.9(19)
C18 C19 H19A 101.0(19)
C18' C19 H19A 125(2)
C20 C19 H19B 110(2)
C18 C19 H19B 123(2)
C18' C19 H19B 97(2)
H19A C19 H19B 106(3)
O2 C20 N3 125.4(2)
O2 C20 C19 126.3(2)
N3 C20 C19 108.2(2)
H3B O3 H3C 110(4)
C17 C18' C19 104.5(9)
C17 C18' H18C 110.8
C19 C18' H18C 110.8
C17 C18' H18D 110.8
C19 C18' H18D 110.8
H18C C18' H18D 108.9

loop_
_geom_bond_atom_site_label_1
_geom_bond_atom_site_label_2
_geom_bond_distance
O1 C4 1.366(3)
O1 C16 1.413(3)
O2 C20 1.232(3)
N1 C9 1.355(3)
N1 N2 1.360(2)
N1 C1 1.419(3)
N2 C15 1.354(3)
N3 C20 1.345(3)
N3 C7 1.452(2)
N3 C17 1.458(3)
C1 C2 1.391(3)
C1 C6 1.389(3)
C2 C3 1.376(3)
C2 H2B 0.9300
C3 C4 1.387(3)
C3 H3A 0.9300
C4 C5 1.392(3)
C5 C6 1.391(3)
C5 H5A 0.9300
C6 C7 1.521(3)
C7 C8 1.537(3)
C7 H7A 0.9800
C8 C9 1.484(3)
C8 H8A 0.9700
C8 H8B 0.9700
C9 C10 1.394(3)
C10 C11 1.412(3)
C10 C15 1.416(3)
C11 C12 1.368(3)
C11 H11A 0.9300
C12 C13 1.410(4)
C12 H12A 0.9300
C13 C14 1.356(4)
C13 H13A 0.9300
C14 C15 1.417(3)
C14 H14A 0.9300
C16 H16A 0.9600
C16 H16B 0.9600
C16 H16C 0.9600
C17 C18 1.528(5)
C17 C18' 1.525(12)
C17 H17A 0.94(4)
C17 H17B 1.04(3)
C18 C19 1.533(7)
C18 H18A 0.9700
C18 H18B 0.9700
C19 C20 1.513(3)
C19 C18' 1.526(17)
C19 H19A 0.98(3)
C19 H19B 0.95(4)
O3 H3B 0.90(5)
O3 H3C 0.92(5)
C18' H18C 0.9700
C18' H18D 0.9700
